data_1507155
loop_
_publ_author_name
'Abdelkafi, Hajer'
'Herson, Patrick'
'Nay, Bastien'

_publ_section_title
;
 Asymmetric synthesis of the oxygenated polycyclic system of
 (+)-harringtonolide.
;
_journal_issue 5
_journal_name_full 'Organic letters'
_journal_page_first 1270
_journal_page_last 1273
_journal_paper_doi 10.1021/ol300133x
_journal_volume 14
_journal_year 2012
_chemical_absolute_configuration unk
_chemical_formula_moiety 'C13 H18 O4'
_chemical_formula_sum 'C13 H18 O4'
_chemical_formula_weight 238.28
_space_group_IT_number 19
_symmetry_cell_setting orthorhombic
_symmetry_space_group_name_Hall 'P 2ac 2ab'
_symmetry_space_group_name_H-M 'P 21 21 21'
_atom_sites_solution_hydrogens geom
_atom_sites_solution_primary direct
_cell_angle_alpha 90
_cell_angle_beta 90
_cell_angle_gamma 90
_cell_formula_units_Z 4
_cell_length_a 5.2405(5)
_cell_length_b 8.5569(7)
_cell_length_c 27.083(2)
_cell_measurement_reflns_used 360
_cell_measurement_temperature 200(2)
_cell_measurement_theta_max 29
_cell_measurement_theta_min 3
_cell_volume 1214.47(18)
_computing_cell_refinement 'Apex2 (Bruker AXS, 2006)'
_computing_data_collection 'Apex2 (Bruker AXS, 2006)'
_computing_data_reduction 'Apex2 (Bruker AXS, 2006)'
_computing_molecular_graphics 'CAMERON (Watkin et al., 1996)'
_computing_publication_material 'CRYSTALS (Betteridge et al., 2003)'
_computing_structure_refinement 'CRYSTALS (Betteridge et al., 2003)'
_computing_structure_solution 'SHELXS 86 (Sheldrick, 1986)'
_diffrn_ambient_temperature 200(2)
_diffrn_measured_fraction_theta_full 0.973
_diffrn_measured_fraction_theta_max 0.973
_diffrn_measurement_device Area
_diffrn_measurement_device_type 'Bruker Kappa Apex2'
_diffrn_measurement_method \w/2\q
_diffrn_radiation_monochromator graphite
_diffrn_radiation_type 'Mo K\a'
_diffrn_radiation_wavelength 0.71073
_diffrn_reflns_av_R_equivalents 0.018
_diffrn_reflns_limit_h_max 5
_diffrn_reflns_limit_h_min -8
_diffrn_reflns_limit_k_max 13
_diffrn_reflns_limit_k_min -13
_diffrn_reflns_limit_l_max 42
_diffrn_reflns_limit_l_min -43
_diffrn_reflns_number 11511
_diffrn_reflns_theta_full 34.301
_diffrn_reflns_theta_max 35.001
_diffrn_reflns_theta_min 3.009
_diffrn_standards_number 0
_exptl_absorpt_coefficient_mu 0.096
_exptl_absorpt_correction_T_max 0.99
_exptl_absorpt_correction_T_min 0.98
_exptl_absorpt_correction_type multi-scan
_exptl_absorpt_process_details 'SADABS (Siemens, 1996)'
_exptl_crystal_colour colourless
_exptl_crystal_density_diffrn 1.303
_exptl_crystal_density_method 'not measured'
_exptl_crystal_description bloc
_exptl_crystal_F_000 512
_exptl_crystal_size_max 0.200
_exptl_crystal_size_mid 0.160
_exptl_crystal_size_min 0.120
_refine_diff_density_max 0.29
_refine_diff_density_min -0.16
_refine_ls_extinction_method None
_refine_ls_goodness_of_fit_ref 1.0788
_refine_ls_hydrogen_treatment none
_refine_ls_matrix_type full
_refine_ls_number_parameters 154
_refine_ls_number_reflns 3002
_refine_ls_number_restraints 0
_refine_ls_R_factor_all 0.0428
_refine_ls_R_factor_gt 0.0395
_refine_ls_shift/su_max 0.0008056
_refine_ls_shift/su_mean 0.0000654
_refine_ls_structure_factor_coef Fsqd
_refine_ls_weighting_details
;
 Method, part 1, Chebychev polynomial, (Watkin, 1994, Prince, 1982) 
 [weight] = 1.0/[A~0~*T~0~(x)+A~1~*T~1~(x) ... +A~n-1~]*T~n-1~(x)] 
 where A~i~ are the Chebychev coefficients listed below and x= Fcalc/Fmax 
 Method = Robust Weighting (Prince, 1982) 
 W = [weight] * [1-(deltaF/6*sigmaF)^2^]^2^ 
 A~i~ are: 
 5.37 7.29 2.46 
;
_refine_ls_weighting_scheme calc
_refine_ls_wR_factor_all 0.1089
_refine_ls_wR_factor_gt 0.1069
_refine_ls_wR_factor_ref 0.1089
_reflns_limit_h_max 8
_reflns_limit_h_min 0
_reflns_limit_k_max 13
_reflns_limit_k_min 0
_reflns_limit_l_max 43
_reflns_limit_l_min 0
_reflns_number_gt 2784
_reflns_number_total 3006
_reflns_threshold_expression I>2.0\s(I)
_oxford_refine_ls_r_factor_ref 0.0428
_oxford_refine_ls_scale 0.887(3)
_oxford_reflns_number_all 3002
_oxford_reflns_threshold_expression_ref I>-3.0\s(I)
_cod_data_source_file ol300133x_si_001.cif
_cod_data_source_block 1
_cod_original_sg_symbol_H-M 'P 21 21 21 '
_cod_database_code 1507155

loop_
_symmetry_equiv_pos_as_xyz
x,y,z
-x+1/2,-y,z+1/2
x+1/2,-y+1/2,-z
-x,y+1/2,-z+1/2

loop_
_atom_site_label
_atom_site_type_symbol
_atom_site_fract_x
_atom_site_fract_y
_atom_site_fract_z
_atom_site_U_iso_or_equiv
_atom_site_occupancy
_atom_site_adp_type
C1 C -0.0478(2) 0.51742(13) 0.53122(4) 0.0250 1.0000 Uani
C2 C -0.16242(19) 0.43336(12) 0.57447(4) 0.0232 1.0000 Uani
C3 C -0.0697(2) 0.49033(11) 0.62622(4) 0.0233 1.0000 Uani
C4 C 0.10298(18) 0.63592(10) 0.62705(3) 0.0199 1.0000 Uani
C5 C 0.03998(19) 0.75556(11) 0.58628(3) 0.0209 1.0000 Uani
C6 C 0.0503(2) 0.67608(13) 0.53664(3) 0.0236 1.0000 Uani
C7 C -0.2225(2) 0.83176(13) 0.59231(4) 0.0273 1.0000 Uani
C8 C 0.0931(2) 0.71730(11) 0.67674(3) 0.0221 1.0000 Uani
C9 C 0.2716(3) 0.92254(17) 0.72432(5) 0.0357 1.0000 Uani
C10 C 0.5074(3) 1.0204(2) 0.72416(8) 0.0522 1.0000 Uani
C11 C -0.1081(3) 0.25368(12) 0.57277(5) 0.0303 1.0000 Uani
C12 C 0.0514(4) 0.22472(14) 0.61764(6) 0.0416 1.0000 Uani
C13 C 0.0658(3) 0.34947(13) 0.64690(5) 0.0376 1.0000 Uani
O1 O 0.22637(16) 0.54603(11) 0.53183(3) 0.0285 1.0000 Uani
O2 O -0.0592(2) 0.69075(12) 0.70921(3) 0.0361 1.0000 Uani
O3 O 0.27431(18) 0.82714(11) 0.67987(3) 0.0316 1.0000 Uani
O4 O 0.0221(2) 0.20317(13) 0.52918(4) 0.0392 1.0000 Uani
H4 H -0.0938 0.1761 0.5107 0.0400 1.0000 Uiso
H11 H -0.1200 0.4923 0.4998 0.0400 1.0000 Uiso
H21 H -0.3425 0.4486 0.5730 0.0400 1.0000 Uiso
H31 H -0.2168 0.5103 0.6461 0.0400 1.0000 Uiso
H41 H 0.2736 0.6021 0.6219 0.0400 1.0000 Uiso
H51 H 0.1658 0.8343 0.5870 0.0400 1.0000 Uiso
H61 H 0.0346 0.7428 0.5087 0.0400 1.0000 Uiso
H71 H -0.2490 0.9042 0.5659 0.0400 1.0000 Uiso
H72 H -0.2282 0.8873 0.6228 0.0400 1.0000 Uiso
H73 H -0.3519 0.7552 0.5917 0.0400 1.0000 Uiso
H91 H 0.2734 0.8568 0.7527 0.0400 1.0000 Uiso
H92 H 0.1233 0.9859 0.7249 0.0400 1.0000 Uiso
H101 H 0.5097 1.0864 0.7524 0.0400 1.0000 Uiso
H102 H 0.6538 0.9584 0.7229 0.0400 1.0000 Uiso
H103 H 0.5036 1.0876 0.6951 0.0400 1.0000 Uiso
H111 H -0.2649 0.1970 0.5760 0.0400 1.0000 Uiso
H121 H 0.1356 0.1280 0.6246 0.0400 1.0000 Uiso
H131 H 0.1535 0.3504 0.6776 0.0400 1.0000 Uiso

loop_
_atom_site_aniso_label
_atom_site_aniso_U_11
_atom_site_aniso_U_22
_atom_site_aniso_U_33
_atom_site_aniso_U_23
_atom_site_aniso_U_13
_atom_site_aniso_U_12
C1 0.0236(4) 0.0312(4) 0.0201(3) -0.0023(3) -0.0008(3) 0.0018(4)
C2 0.0224(4) 0.0234(4) 0.0238(4) -0.0029(3) -0.0004(3) -0.0006(3)
C3 0.0299(4) 0.0201(3) 0.0199(3) -0.0007(3) 0.0018(3) -0.0018(3)
C4 0.0204(3) 0.0211(3) 0.0182(3) -0.0006(3) 0.0000(3) 0.0009(3)
C5 0.0202(3) 0.0222(4) 0.0204(3) 0.0021(3) 0.0007(3) -0.0019(3)
C6 0.0222(4) 0.0305(4) 0.0181(3) 0.0024(3) 0.0016(3) 0.0014(3)
C7 0.0274(4) 0.0259(4) 0.0287(4) 0.0014(3) 0.0004(3) 0.0057(4)
C8 0.0252(4) 0.0213(3) 0.0198(3) -0.0007(3) -0.0010(3) 0.0006(3)
C9 0.0352(5) 0.0385(5) 0.0336(5) -0.0167(4) -0.0006(4) -0.0040(5)
C10 0.0314(6) 0.0627(10) 0.0626(9) -0.0358(9) 0.0000(6) -0.0105(7)
C11 0.0342(5) 0.0236(4) 0.0332(5) -0.0076(3) -0.0025(4) 0.0000(4)
C12 0.0629(9) 0.0218(4) 0.0402(6) -0.0022(4) -0.0151(7) 0.0049(6)
C13 0.0605(8) 0.0225(4) 0.0300(5) 0.0010(4) -0.0131(5) 0.0019(5)
O1 0.0226(3) 0.0379(4) 0.0249(3) -0.0015(3) 0.0056(2) 0.0045(3)
O2 0.0483(5) 0.0365(4) 0.0236(3) -0.0036(3) 0.0108(3) -0.0107(4)
O3 0.0294(4) 0.0365(4) 0.0289(3) -0.0129(3) 0.0030(3) -0.0082(3)
O4 0.0387(5) 0.0377(5) 0.0412(5) -0.0195(4) -0.0011(4) 0.0033(4)

loop_
_atom_type_symbol
_atom_type_scat_dispersion_real
_atom_type_scat_dispersion_imag
_atom_type_scat_Cromer_Mann_a1
_atom_type_scat_Cromer_Mann_b1
_atom_type_scat_Cromer_Mann_a2
_atom_type_scat_Cromer_Mann_b2
_atom_type_scat_Cromer_Mann_a3
_atom_type_scat_Cromer_Mann_b3
_atom_type_scat_Cromer_Mann_a4
_atom_type_scat_Cromer_Mann_b4
_atom_type_scat_Cromer_Mann_c
_atom_type_scat_source
C 0.0033 0.0016 2.3100 20.8439 1.0200 10.2075 1.5886 0.5687 0.8650 51.6512 0.2156 'International Tables Vol C 4.2.6.8 and 6.1.1.4'
H 0.0000 0.0000 0.4930 10.5109 0.3229 26.1257 0.1402 3.1424 0.0408 57.7998 0.0030 'International Tables Vol C 4.2.6.8 and 6.1.1.4'
O 0.0106 0.0060 3.0485 13.2771 2.2868 5.7011 1.5463 0.3239 0.8670 32.9089 0.2508 'International Tables Vol C 4.2.6.8 and 6.1.1.4'

loop_
_geom_angle_atom_site_label_1
_geom_angle_atom_site_label_2
_geom_angle_atom_site_label_3
_geom_angle
_geom_angle_publ_flag
C2 C1 C6 120.56(8) yes
C2 C1 O1 117.80(9) yes
C6 C1 O1 59.69(7) yes
C2 C1 H11 115.4 no
C6 C1 H11 116.0 no
O1 C1 H11 116.0 no
C1 C2 C3 115.26(8) yes
C1 C2 C11 112.04(9) yes
C3 C2 C11 106.07(9) yes
C1 C2 H21 107.3 no
C3 C2 H21 107.7 no
C11 C2 H21 108.2 no
C2 C3 C4 116.65(8) yes
C2 C3 C13 103.32(8) yes
C4 C3 C13 111.39(10) yes
C2 C3 H31 108.0 no
C4 C3 H31 108.7 no
C13 C3 H31 108.3 no
C3 C4 C5 113.64(8) yes
C3 C4 C8 111.37(7) yes
C5 C4 C8 108.87(7) yes
C3 C4 H41 107.7 no
C5 C4 H41 107.4 no
C8 C4 H41 107.6 no
C4 C5 C6 109.36(8) yes
C4 C5 C7 113.50(8) yes
C6 C5 C7 108.63(8) yes
C4 C5 H51 108.1 no
C6 C5 H51 108.4 no
C7 C5 H51 108.8 no
C5 C6 C1 119.80(8) yes
C5 C6 O1 116.67(8) yes
C1 C6 O1 60.10(7) yes
C5 C6 H61 115.8 no
C1 C6 H61 116.6 no
O1 C6 H61 116.3 no
C5 C7 H71 109.0 no
C5 C7 H72 109.5 no
H71 C7 H72 108.7 no
C5 C7 H73 110.4 no
H71 C7 H73 109.4 no
H72 C7 H73 109.8 no
C4 C8 O2 125.60(10) yes
C4 C8 O3 110.75(8) yes
O2 C8 O3 123.63(10) yes
C10 C9 O3 107.72(11) yes
C10 C9 H91 109.0 no
O3 C9 H91 109.6 no
C10 C9 H92 111.0 no
O3 C9 H92 110.1 no
H91 C9 H92 109.4 no
C9 C10 H101 109.9 no
C9 C10 H102 111.2 no
H101 C10 H102 110.9 no
C9 C10 H103 108.5 no
H101 C10 H103 107.4 no
H102 C10 H103 108.8 no
C2 C11 C12 103.92(9) yes
C2 C11 O4 114.09(10) yes
C12 C11 O4 110.74(12) yes
C2 C11 H111 109.8 no
C12 C11 H111 108.7 no
O4 C11 H111 109.4 no
C11 C12 C13 112.48(11) yes
C11 C12 H121 124.1 no
C13 C12 H121 123.4 no
C3 C13 C12 113.17(11) yes
C3 C13 H131 123.1 no
C12 C13 H131 123.7 no
C1 O1 C6 60.20(7) yes
C9 O3 C8 116.08(9) yes
C11 O4 H4 103.7 no

loop_
_geom_bond_atom_site_label_1
_geom_bond_atom_site_label_2
_geom_bond_distance
_geom_bond_publ_flag
C1 C2 1.5003(15) yes
C1 C6 1.4591(16) yes
C1 O1 1.4576(14) yes
C1 H11 0.955 no
C2 C3 1.5614(14) yes
C2 C11 1.5643(15) yes
C2 H21 0.953 no
C3 C4 1.5400(13) yes
C3 C13 1.5068(16) yes
C3 H31 0.955 no
C4 C5 1.5416(13) yes
C4 C8 1.5161(13) yes
C4 H41 0.950 no
C5 C6 1.5074(14) yes
C5 C7 1.5309(15) yes
C5 H51 0.943 no
C6 O1 1.4516(14) yes
C6 H61 0.951 no
C7 H71 0.957 no
C7 H72 0.952 no
C7 H73 0.943 no
C8 O2 1.2088(13) yes
C8 O3 1.3390(13) yes
C9 C10 1.492(2) yes
C9 O3 1.4546(14) yes
C9 H91 0.952 no
C9 H92 0.948 no
C10 H101 0.951 no
C10 H102 0.933 no
C10 H103 0.974 no
C11 C12 1.496(2) yes
C11 O4 1.4302(16) yes
C11 H111 0.958 no
C12 C13 1.3315(17) yes
C12 H121 0.956 no
C13 H131 0.951 no
O4 H4 0.821 no

loop_
_cod_related_entry_id
_cod_related_entry_database
_cod_related_entry_code
1 ChemSpider 30651791
